data_7030342
loop_
_publ_author_name
'Yeh, Shih-Wey'
'Tsou, Chih-Chin'
'Liaw, Wen-Feng'

_publ_section_title
;
 The dinitrosyliron complex [Fe4(\m3-S)2(\m2-NO)2(NO)6](2-) containing
 bridging nitroxyls: (15)N (NO) NMR analysis of the bridging and terminal
 NO-coordinate ligands.
;
_journal_issue 24
_journal_name_full 'Dalton transactions (Cambridge, England : 2003)'
_journal_page_first 9022
_journal_page_last 9025
_journal_paper_doi 10.1039/c4dt00450g
_journal_volume 43
_journal_year 2014
_chemical_formula_moiety 'C24 H48 Fe4 K2 N8 O20 S2'
_chemical_formula_sum 'C24 H48 Fe4 K2 N8 O20 S2'
_chemical_formula_weight 1134.42
_chemical_name_systematic
;
 ?
;
_space_group_IT_number 2
_symmetry_cell_setting triclinic
_symmetry_space_group_name_Hall '-P 1'
_symmetry_space_group_name_H-M 'P -1'
_atom_sites_solution_hydrogens geom
_atom_sites_solution_primary direct
_atom_sites_solution_secondary difmap
_audit_creation_method SHELXL-97
_cell_angle_alpha 99.547(4)
_cell_angle_beta 109.035(3)
_cell_angle_gamma 113.002(3)
_cell_formula_units_Z 1
_cell_length_a 9.479(2)
_cell_length_b 11.160(2)
_cell_length_c 12.966(3)
_cell_measurement_reflns_used 0
_cell_measurement_temperature 200(2)
_cell_measurement_theta_max 0
_cell_measurement_theta_min 0
_cell_volume 1123.7(4)
_computing_molecular_graphics 'Ortep-3 for Windows (Farrugia, 1997)'
_computing_publication_material 'WinGX publication routines (Farrugia, 1999)'
_computing_structure_refinement 'SHELXL-97 (Sheldrick, 1997)'
_computing_structure_solution 'SHELXS-86 (Sheldrick, 1986)'
_diffrn_ambient_temperature 200(2)
_diffrn_measured_fraction_theta_full 0.990
_diffrn_measured_fraction_theta_max 0.990
_diffrn_radiation_monochromator graphite
_diffrn_radiation_source 'fine-focus sealed tube'
_diffrn_radiation_type MoK\a
_diffrn_radiation_wavelength 0.71073
_diffrn_reflns_av_R_equivalents 0.0344
_diffrn_reflns_av_sigmaI/netI 0.0493
_diffrn_reflns_limit_h_max 11
_diffrn_reflns_limit_h_min -11
_diffrn_reflns_limit_k_max 12
_diffrn_reflns_limit_k_min -13
_diffrn_reflns_limit_l_max 15
_diffrn_reflns_limit_l_min -15
_diffrn_reflns_number 9349
_diffrn_reflns_theta_full 25.06
_diffrn_reflns_theta_max 25.06
_diffrn_reflns_theta_min 1.76
_exptl_absorpt_coefficient_mu 1.623
_exptl_absorpt_correction_T_max 0.8417
_exptl_absorpt_correction_T_min 0.5558
_exptl_absorpt_correction_type multi-scan
_exptl_crystal_colour brown(dark)
_exptl_crystal_density_diffrn 1.676
_exptl_crystal_density_method 'not measured'
_exptl_crystal_description prism
_exptl_crystal_F_000 582
_exptl_crystal_size_max 0.41
_exptl_crystal_size_mid 0.33
_exptl_crystal_size_min 0.11
_refine_diff_density_max 0.878
_refine_diff_density_min -0.805
_refine_diff_density_rms 0.198
_refine_ls_extinction_method none
_refine_ls_goodness_of_fit_ref 1.070
_refine_ls_hydrogen_treatment constr
_refine_ls_matrix_type full
_refine_ls_number_parameters 271
_refine_ls_number_reflns 3956
_refine_ls_number_restraints 0
_refine_ls_restrained_S_all 1.070
_refine_ls_R_factor_all 0.0578
_refine_ls_R_factor_gt 0.0408
_refine_ls_shift/su_max 0.001
_refine_ls_shift/su_mean 0.000
_refine_ls_structure_factor_coef Fsqd
_refine_ls_weighting_details 'calc w=1/[\s^2^(Fo^2^)+(0.0957P)^2^+0.0000P] where P=(Fo^2^+2Fc^2^)/3'
_refine_ls_weighting_scheme calc
_refine_ls_wR_factor_gt 0.1175
_refine_ls_wR_factor_ref 0.1486
_reflns_number_gt 3194
_reflns_number_total 3956
_reflns_threshold_expression >2sigma(I)
_cod_data_source_file c4dt00450g2.cif
_cod_data_source_block ch15230
_cod_depositor_comments 'Adding full bibliography for 7030342.cif.'
_cod_database_code 7030342

loop_
_symmetry_equiv_pos_as_xyz
'x, y, z'
'-x, -y, -z'

loop_
_atom_site_label
_atom_site_type_symbol
_atom_site_fract_x
_atom_site_fract_y
_atom_site_fract_z
_atom_site_U_iso_or_equiv
_atom_site_adp_type
_atom_site_occupancy
_atom_site_symmetry_multiplicity
_atom_site_calc_flag
_atom_site_refinement_flags
C1 C 0.9311(5) 1.1954(4) 0.4873(4) 0.0364(11) Uani 1 1 d .
H1A H 1.0537 1.2273 0.5319 0.044 Uiso 1 1 calc R
H1B H 0.9022 1.2621 0.5237 0.044 Uiso 1 1 calc R
C2 C 0.8939(5) 1.1884(5) 0.3651(4) 0.0357(11) Uani 1 1 d .
H2A H 0.9656 1.2797 0.3631 0.043 Uiso 1 1 calc R
H2B H 0.9203 1.1200 0.3282 0.043 Uiso 1 1 calc R
C3 C 0.6753(6) 1.1444(4) 0.1860(4) 0.0349(11) Uani 1 1 d .
H3A H 0.7004 1.0777 0.1452 0.042 Uiso 1 1 calc R
H3B H 0.7427 1.2366 0.1834 0.042 Uiso 1 1 calc R
C4 C 0.4913(6) 1.1013(4) 0.1283(4) 0.0366(11) Uani 1 1 d .
H4A H 0.4636 1.1611 0.1745 0.044 Uiso 1 1 calc R
H4B H 0.4619 1.1108 0.0505 0.044 Uiso 1 1 calc R
C5 C 0.2182(5) 0.9144(5) 0.0720(4) 0.0348(11) Uani 1 1 d .
H5A H 0.1784 0.9271 -0.0041 0.042 Uiso 1 1 calc R
H5B H 0.1930 0.9686 0.1251 0.042 Uiso 1 1 calc R
C6 C 0.1296(5) 0.7645(4) 0.0583(4) 0.0351(11) Uani 1 1 d .
H6A H 0.0051 0.7276 0.0197 0.042 Uiso 1 1 calc R
H6B H 0.1617 0.7114 0.0099 0.042 Uiso 1 1 calc R
C7 C 0.0954(8) 0.6187(6) 0.1730(6) 0.078(2) Uani 1 1 d .
H7A H -0.0091 0.6072 0.1810 0.094 Uiso 1 1 calc R
H7B H 0.0596 0.5518 0.0972 0.094 Uiso 1 1 calc R
C8 C 0.1836(9) 0.5835(5) 0.2577(5) 0.076(2) Uani 1 1 d .
H8A H 0.0996 0.5090 0.2715 0.091 Uiso 1 1 calc R
H8B H 0.2437 0.5431 0.2266 0.091 Uiso 1 1 calc R
C9 C 0.4017(7) 0.6448(5) 0.4420(4) 0.0480(14) Uani 1 1 d .
H9A H 0.4867 0.6370 0.4168 0.058 Uiso 1 1 calc R
H9B H 0.3307 0.5539 0.4449 0.058 Uiso 1 1 calc R
C10 C 0.4887(6) 0.7497(5) 0.5575(4) 0.0438(12) Uani 1 1 d .
H10A H 0.4024 0.7557 0.5821 0.053 Uiso 1 1 calc R
H10B H 0.5556 0.7198 0.6131 0.053 Uiso 1 1 calc R
C11 C 0.7713(5) 0.9124(5) 0.5965(4) 0.0337(10) Uani 1 1 d .
H11A H 0.7766 0.8452 0.5396 0.040 Uiso 1 1 calc R
H11B H 0.8151 0.9015 0.6730 0.040 Uiso 1 1 calc R
C12 C 0.8784(5) 1.0545(5) 0.6035(4) 0.0342(10) Uani 1 1 d .
H12A H 0.8606 1.1211 0.6514 0.041 Uiso 1 1 calc R
H12B H 0.9998 1.0787 0.6402 0.041 Uiso 1 1 calc R
N1 N 0.7704(4) 0.7717(3) 0.0915(3) 0.0283(8) Uani 1 1 d .
N2 N 0.6039(4) 0.6575(3) 0.2165(3) 0.0259(8) Uani 1 1 d .
N3 N 0.3779(5) 0.3730(4) 0.1904(3) 0.0328(9) Uani 1 1 d .
N4 N 0.7335(5) 0.4854(3) 0.3267(3) 0.0334(9) Uani 1 1 d .
O1 O 0.8725(4) 0.8855(3) 0.1088(3) 0.0486(9) Uani 1 1 d .
O2 O 0.6410(4) 0.7562(3) 0.2966(3) 0.0382(8) Uani 1 1 d .
O3 O 0.2526(4) 0.2955(4) 0.1933(3) 0.0551(10) Uani 1 1 d .
O4 O 0.8296(4) 0.4782(3) 0.4075(3) 0.0549(10) Uani 1 1 d .
O5 O 0.8337(4) 1.0618(3) 0.4892(2) 0.0316(7) Uani 1 1 d .
O6 O 0.7202(3) 1.1494(3) 0.3038(3) 0.0297(7) Uani 1 1 d .
O7 O 0.3960(3) 0.9605(3) 0.1178(3) 0.0320(7) Uani 1 1 d .
O8 O 0.1779(4) 0.7510(3) 0.1699(3) 0.0389(8) Uani 1 1 d .
O9 O 0.2985(4) 0.6815(3) 0.3617(3) 0.0503(9) Uani 1 1 d .
O10 O 0.6000(4) 0.8847(3) 0.5627(3) 0.0348(7) Uani 1 1 d .
S1 S 0.63493(13) 0.42962(10) 0.05531(9) 0.0256(3) Uani 1 1 d .
Fe1 Fe 0.61957(7) 0.62523(5) 0.08406(5) 0.0222(2) Uani 1 1 d .
Fe2 Fe 0.57747(7) 0.47242(6) 0.21133(5) 0.0258(2) Uani 1 1 d .
K1 K 0.49907(11) 0.92468(8) 0.33592(8) 0.0286(3) Uani 1 1 d .

loop_
_atom_site_aniso_label
_atom_site_aniso_U_11
_atom_site_aniso_U_22
_atom_site_aniso_U_33
_atom_site_aniso_U_23
_atom_site_aniso_U_13
_atom_site_aniso_U_12
C1 0.022(2) 0.030(2) 0.045(3) 0.005(2) 0.011(2) 0.0062(19)
C2 0.024(2) 0.038(2) 0.043(3) 0.014(2) 0.015(2) 0.012(2)
C3 0.039(3) 0.034(2) 0.039(3) 0.017(2) 0.023(2) 0.017(2)
C4 0.045(3) 0.033(2) 0.036(3) 0.016(2) 0.017(2) 0.022(2)
C5 0.029(2) 0.046(3) 0.034(3) 0.014(2) 0.012(2) 0.024(2)
C6 0.024(2) 0.039(2) 0.030(3) 0.001(2) 0.006(2) 0.014(2)
C7 0.051(4) 0.037(3) 0.068(4) 0.018(3) -0.012(3) -0.021(3)
C8 0.080(5) 0.029(3) 0.062(4) 0.011(3) -0.002(4) 0.003(3)
C9 0.061(4) 0.033(3) 0.052(3) 0.023(2) 0.026(3) 0.020(2)
C10 0.039(3) 0.044(3) 0.051(3) 0.027(3) 0.019(2) 0.018(2)
C11 0.031(2) 0.049(3) 0.031(3) 0.017(2) 0.013(2) 0.027(2)
C12 0.025(2) 0.041(2) 0.027(2) 0.003(2) 0.004(2) 0.016(2)
N1 0.0265(19) 0.0284(19) 0.033(2) 0.0133(16) 0.0127(16) 0.0143(16)
N2 0.0262(19) 0.0254(18) 0.028(2) 0.0081(15) 0.0124(16) 0.0136(15)
N3 0.033(2) 0.0338(19) 0.033(2) 0.0136(16) 0.0150(17) 0.0153(17)
N4 0.034(2) 0.0274(18) 0.031(2) 0.0128(16) 0.0074(18) 0.0119(16)
O1 0.038(2) 0.0313(17) 0.066(2) 0.0208(16) 0.0192(18) 0.0078(15)
O2 0.055(2) 0.0308(16) 0.0313(18) 0.0029(13) 0.0216(16) 0.0232(15)
O3 0.034(2) 0.063(2) 0.066(3) 0.037(2) 0.0241(19) 0.0135(17)
O4 0.043(2) 0.0405(19) 0.049(2) 0.0193(17) -0.0056(18) 0.0089(16)
O5 0.0260(16) 0.0270(15) 0.0274(17) 0.0041(12) 0.0040(13) 0.0075(13)
O6 0.0266(16) 0.0319(15) 0.0358(18) 0.0139(13) 0.0171(14) 0.0147(13)
O7 0.0278(16) 0.0305(15) 0.0383(18) 0.0135(13) 0.0123(14) 0.0153(13)
O8 0.0363(18) 0.0309(16) 0.0304(18) 0.0069(13) 0.0048(15) 0.0076(14)
O9 0.047(2) 0.0325(17) 0.046(2) 0.0160(16) 0.0037(17) 0.0086(15)
O10 0.0283(17) 0.0393(17) 0.0422(19) 0.0196(14) 0.0140(15) 0.0197(14)
S1 0.0257(6) 0.0245(5) 0.0300(6) 0.0077(4) 0.0122(5) 0.0154(4)
Fe1 0.0237(3) 0.0192(3) 0.0235(4) 0.0059(2) 0.0109(3) 0.0100(3)
Fe2 0.0271(4) 0.0242(3) 0.0255(4) 0.0093(3) 0.0105(3) 0.0119(3)
K1 0.0230(5) 0.0238(5) 0.0321(6) 0.0104(4) 0.0073(4) 0.0082(4)

loop_
_atom_type_symbol
_atom_type_description
_atom_type_scat_dispersion_real
_atom_type_scat_dispersion_imag
_atom_type_scat_source
C C 0.0033 0.0016 'International Tables Vol C Tables 4.2.6.8 and 6.1.1.4'
H H 0.0000 0.0000 'International Tables Vol C Tables 4.2.6.8 and 6.1.1.4'
N N 0.0061 0.0033 'International Tables Vol C Tables 4.2.6.8 and 6.1.1.4'
O O 0.0106 0.0060 'International Tables Vol C Tables 4.2.6.8 and 6.1.1.4'
S S 0.1246 0.1234 'International Tables Vol C Tables 4.2.6.8 and 6.1.1.4'
Fe Fe 0.3463 0.8444 'International Tables Vol C Tables 4.2.6.8 and 6.1.1.4'
K K 0.2009 0.2494 'International Tables Vol C Tables 4.2.6.8 and 6.1.1.4'

loop_
_geom_angle_atom_site_label_1
_geom_angle_atom_site_label_2
_geom_angle_atom_site_label_3
_geom_angle
_geom_angle_site_symmetry_1
_geom_angle_site_symmetry_3
O5 C1 C2 109.2(3) . .
O5 C1 H1A 109.8 . .
C2 C1 H1A 109.8 . .
O5 C1 H1B 109.8 . .
C2 C1 H1B 109.8 . .
H1A C1 H1B 108.3 . .
O6 C2 C1 109.3(4) . .
O6 C2 H2A 109.8 . .
C1 C2 H2A 109.8 . .
O6 C2 H2B 109.8 . .
C1 C2 H2B 109.8 . .
H2A C2 H2B 108.3 . .
O6 C3 C4 109.1(4) . .
O6 C3 H3A 109.9 . .
C4 C3 H3A 109.9 . .
O6 C3 H3B 109.9 . .
C4 C3 H3B 109.9 . .
H3A C3 H3B 108.3 . .
O7 C4 C3 108.9(3) . .
O7 C4 H4A 109.9 . .
C3 C4 H4A 109.9 . .
O7 C4 H4B 109.9 . .
C3 C4 H4B 109.9 . .
H4A C4 H4B 108.3 . .
O7 C5 C6 108.4(3) . .
O7 C5 K1 49.49(19) . .
C6 C5 K1 81.4(2) . .
O7 C5 H5A 110.0 . .
C6 C5 H5A 110.0 . .
K1 C5 H5A 159.5 . .
O7 C5 H5B 110.0 . .
C6 C5 H5B 110.0 . .
K1 C5 H5B 82.0 . .
H5A C5 H5B 108.4 . .
O8 C6 C5 108.6(3) . .
O8 C6 H6A 110.0 . .
C5 C6 H6A 110.0 . .
O8 C6 H6B 110.0 . .
C5 C6 H6B 110.0 . .
H6A C6 H6B 108.3 . .
C8 C7 O8 117.4(5) . .
C8 C7 H7A 107.9 . .
O8 C7 H7A 107.9 . .
C8 C7 H7B 107.9 . .
O8 C7 H7B 107.9 . .
H7A C7 H7B 107.2 . .
O9 C8 C7 119.4(5) . .
O9 C8 K1 47.9(2) . .
C7 C8 K1 82.3(3) . .
O9 C8 H8A 107.5 . .
C7 C8 H8A 107.5 . .
K1 C8 H8A 152.9 . .
O9 C8 H8B 107.5 . .
C7 C8 H8B 107.5 . .
K1 C8 H8B 93.4 . .
H8A C8 H8B 107.0 . .
O9 C9 C10 110.1(4) . .
O9 C9 K1 47.8(2) . .
C10 C9 K1 86.3(3) . .
O9 C9 H9A 109.6 . .
C10 C9 H9A 109.6 . .
K1 C9 H9A 80.5 . .
O9 C9 H9B 109.6 . .
C10 C9 H9B 109.6 . .
K1 C9 H9B 156.9 . .
H9A C9 H9B 108.2 . .
O10 C10 C9 113.6(4) . .
O10 C10 H10A 108.8 . .
C9 C10 H10A 108.8 . .
O10 C10 H10B 108.8 . .
C9 C10 H10B 108.8 . .
H10A C10 H10B 107.7 . .
O10 C11 C12 110.4(3) . .
O10 C11 H11A 109.6 . .
C12 C11 H11A 109.6 . .
O10 C11 H11B 109.6 . .
C12 C11 H11B 109.6 . .
H11A C11 H11B 108.1 . .
O5 C12 C11 109.0(3) . .
O5 C12 H12A 109.9 . .
C11 C12 H12A 109.9 . .
O5 C12 H12B 109.9 . .
C11 C12 H12B 109.9 . .
H12A C12 H12B 108.3 . .
O1 N1 Fe1 170.2(3) . .
O2 N2 Fe1 138.8(3) . .
O2 N2 Fe2 131.0(3) . .
Fe1 N2 Fe2 87.10(14) . .
O3 N3 Fe2 166.7(3) . .
O4 N4 Fe2 171.5(3) . .
N2 O2 K1 135.6(3) . .
C1 O5 C12 113.0(3) . .
C1 O5 K1 116.0(2) . .
C12 O5 K1 118.5(2) . .
C2 O6 C3 112.7(3) . .
C2 O6 K1 114.4(2) . .
C3 O6 K1 115.2(2) . .
C5 O7 C4 112.5(3) . .
C5 O7 K1 108.0(2) . .
C4 O7 K1 110.7(2) . .
C7 O8 C6 115.7(4) . .
C7 O8 K1 118.2(3) . .
C6 O8 K1 119.1(2) . .
C8 O9 C9 117.5(4) . .
C8 O9 K1 111.1(3) . .
C9 O9 K1 110.2(3) . .
C11 O10 C10 113.8(3) . .
C11 O10 K1 123.7(2) . 2_676
C10 O10 K1 106.5(3) . 2_676
C11 O10 K1 104.6(2) . .
C10 O10 K1 112.3(2) . .
K1 O10 K1 94.05(8) 2_676 .
Fe1 S1 Fe1 75.41(4) . 2_665
Fe1 S1 Fe2 69.62(3) . .
Fe1 S1 Fe2 97.75(5) 2_665 .
N1 Fe1 N2 106.51(16) . .
N1 Fe1 S1 122.19(12) . .
N2 Fe1 S1 105.56(11) . .
N1 Fe1 S1 110.66(12) . 2_665
N2 Fe1 S1 106.29(11) . 2_665
S1 Fe1 S1 104.59(4) . 2_665
N1 Fe1 Fe2 137.86(12) . .
N2 Fe1 Fe2 49.78(10) . .
S1 Fe1 Fe2 56.33(3) . .
S1 Fe1 Fe2 109.71(4) 2_665 .
N1 Fe1 Fe1 136.29(13) . 2_665
N2 Fe1 Fe1 116.66(11) . 2_665
S1 Fe1 Fe1 52.87(3) . 2_665
S1 Fe1 Fe1 51.72(3) 2_665 2_665
Fe2 Fe1 Fe1 80.10(3) . 2_665
N4 Fe2 N3 117.35(18) . .
N4 Fe2 N2 109.79(15) . .
N3 Fe2 N2 107.29(16) . .
N4 Fe2 S1 107.93(14) . .
N3 Fe2 S1 115.71(13) . .
N2 Fe2 S1 96.71(10) . .
N4 Fe2 Fe1 124.51(12) . .
N3 Fe2 Fe1 117.25(13) . .
N2 Fe2 Fe1 43.12(10) . .
S1 Fe2 Fe1 54.06(3) . .
O8 K1 O5 169.65(10) . .
O8 K1 O6 121.70(9) . .
O5 K1 O6 61.12(9) . .
O8 K1 O2 97.39(10) . .
O5 K1 O2 72.27(9) . .
O6 K1 O2 96.34(9) . .
O8 K1 O9 59.95(9) . .
O5 K1 O9 115.90(10) . .
O6 K1 O9 172.77(10) . .
O2 K1 O9 76.43(11) . .
O8 K1 O7 60.68(9) . .
O5 K1 O7 120.17(9) . .
O6 K1 O7 61.22(8) . .
O2 K1 O7 99.72(9) . .
O9 K1 O7 119.28(9) . .
O8 K1 O10 93.21(9) . 2_676
O5 K1 O10 96.99(9) . 2_676
O6 K1 O10 85.96(8) . 2_676
O2 K1 O10 165.85(9) . 2_676
O9 K1 O10 101.11(10) . 2_676
O7 K1 O10 93.64(9) . 2_676
O8 K1 O10 118.35(9) . .
O5 K1 O10 60.86(9) . .
O6 K1 O10 119.70(9) . .
O2 K1 O10 80.77(9) . .
O9 K1 O10 59.88(9) . .
O7 K1 O10 178.94(9) . .
O10 K1 O10 85.95(8) 2_676 .
O8 K1 C8 42.07(12) . .
O5 K1 C8 131.33(12) . .
O6 K1 C8 156.38(14) . .
O2 K1 C8 73.50(15) . .
O9 K1 C8 21.03(13) . .
O7 K1 C8 98.82(12) . .
O10 K1 C8 109.19(15) 2_676 .
O10 K1 C8 80.40(12) . .
O8 K1 C9 80.82(11) . .
O5 K1 C9 94.13(11) . .
O6 K1 C9 153.14(11) . .
O2 K1 C9 64.00(11) . .
O9 K1 C9 22.04(11) . .
O7 K1 C9 136.55(10) . .
O10 K1 C9 108.80(11) 2_676 .
O10 K1 C9 42.86(10) . .
C8 K1 C9 39.18(13) . .
O8 K1 C5 42.08(9) . .
O5 K1 C5 141.20(10) . .
O6 K1 C5 80.27(10) . .
O2 K1 C5 111.10(10) . .
O9 K1 C5 101.98(10) . .
O7 K1 C5 22.50(9) . .
O10 K1 C5 83.05(10) 2_676 .
O10 K1 C5 156.44(10) . .
C8 K1 C5 83.64(13) . .
C9 K1 C5 122.76(11) . .
O8 K1 K1 111.33(8) . 2_676
O5 K1 K1 75.46(7) . 2_676
O6 K1 K1 106.97(7) . 2_676
O2 K1 K1 123.39(7) . 2_676
O9 K1 K1 77.70(8) . 2_676
O7 K1 K1 136.80(7) . 2_676
O10 K1 K1 43.17(6) 2_676 2_676
O10 K1 K1 42.78(6) . 2_676
C8 K1 K1 96.28(13) . 2_676
C9 K1 K1 73.54(9) . 2_676
C5 K1 K1 123.11(8) . 2_676

loop_
_geom_bond_atom_site_label_1
_geom_bond_atom_site_label_2
_geom_bond_distance
_geom_bond_site_symmetry_2
C1 O5 1.424(5) .
C1 C2 1.489(6) .
C1 H1A 0.9900 .
C1 H1B 0.9900 .
C2 O6 1.416(5) .
C2 H2A 0.9900 .
C2 H2B 0.9900 .
C3 O6 1.430(5) .
C3 C4 1.486(6) .
C3 H3A 0.9900 .
C3 H3B 0.9900 .
C4 O7 1.429(5) .
C4 H4A 0.9900 .
C4 H4B 0.9900 .
C5 O7 1.423(5) .
C5 C6 1.497(6) .
C5 K1 3.536(5) .
C5 H5A 0.9900 .
C5 H5B 0.9900 .
C6 O8 1.421(5) .
C6 H6A 0.9900 .
C6 H6B 0.9900 .
C7 C8 1.365(8) .
C7 O8 1.389(5) .
C7 H7A 0.9900 .
C7 H7B 0.9900 .
C8 O9 1.350(6) .
C8 K1 3.509(5) .
C8 H8A 0.9900 .
C8 H8B 0.9900 .
C9 O9 1.413(6) .
C9 C10 1.468(7) .
C9 K1 3.535(5) .
C9 H9A 0.9900 .
C9 H9B 0.9900 .
C10 O10 1.437(5) .
C10 H10A 0.9900 .
C10 H10B 0.9900 .
C11 O10 1.423(5) .
C11 C12 1.479(6) .
C11 H11A 0.9900 .
C11 H11B 0.9900 .
C12 O5 1.428(5) .
C12 H12A 0.9900 .
C12 H12B 0.9900 .
N1 O1 1.184(4) .
N1 Fe1 1.660(3) .
N2 O2 1.224(4) .
N2 Fe1 1.761(3) .
N2 Fe2 1.967(3) .
N3 O3 1.182(5) .
N3 Fe2 1.676(4) .
N4 O4 1.181(4) .
N4 Fe2 1.663(4) .
O2 K1 2.777(3) .
O5 K1 2.727(3) .
O6 K1 2.769(3) .
O7 K1 2.827(3) .
O8 K1 2.718(3) .
O9 K1 2.789(3) .
O10 K1 2.928(3) 2_676
O10 K1 2.949(3) .
S1 Fe1 2.2225(12) .
S1 Fe1 2.2573(12) 2_665
S1 Fe2 2.2845(13) .
Fe1 S1 2.2573(12) 2_665
Fe1 Fe2 2.5733(9) .
Fe1 Fe1 2.7398(11) 2_665
K1 O10 2.928(3) 2_676
K1 K1 4.300(2) 2_676
